data_2023155
loop_
_publ_author_name
'Yennawar, Hemant P.'
'Mal, Tapas K.'
'Olsen, Mark A.'
'Lagalante, Anthony F.'
'Louca, Evelyn M.'
'Gavalis, Aloura D.'
'Silverberg, Lee J.'

_publ_section_title
;
 Synthesis and crystal structures of two racemic
 2-heteroaryl-3-phenyl-2,3-di-hydro-4<i>H</i>-pyrido[3,2-<i>e</i>][1,3]thia-zin-4-ones.
;
_journal_issue 'Pt 7'
_journal_name_full 'Acta crystallographica. Section E, Crystallographic communications'
_journal_page_first 699
_journal_page_last 703
_journal_paper_doi 10.1107/S2056989024005103
_journal_volume 80
_journal_year 2024
_chemical_formula_iupac 'C21 H15 N3 O S, 0.438H2 O'
_chemical_formula_moiety 'C21 H15 N3 O S, 0.438(H2 O)'
_chemical_formula_sum 'C21 H15.438 N3 O1.44 S'
_chemical_formula_weight 364.85
_chemical_name_systematic
'2-(1<i>H</i>-Indol-3-yl)-3-phenyl-2,3-dihydro-4<i>H</i>-pyrido[3,2-<i>e</i>][1,3]thiazin-4-one 0.438-hydrate'
_space_group_crystal_system monoclinic
_space_group_IT_number 15
_space_group_name_Hall '-C 2yc'
_space_group_name_H-M_alt 'C 1 2/c 1'
_atom_sites_solution_hydrogens geom
_atom_sites_solution_primary dual
_audit_creation_method
;
Olex2 1.5-ac5-024
(compiled 2022.04.12 svn.rca3783a0 for Rigaku Oxford Diffraction, GUI svn.r6498)
;
_cell_angle_alpha 90
_cell_angle_beta 111.952(2)
_cell_angle_gamma 90
_cell_formula_units_Z 16
_cell_length_a 28.2424(4)
_cell_length_b 11.03070(10)
_cell_length_c 28.6936(4)
_cell_measurement_reflns_used 15647
_cell_measurement_temperature 173(2)
_cell_measurement_theta_max 74.5880
_cell_measurement_theta_min 3.3150
_cell_volume 8290.9(2)
_computing_cell_refinement
;
CrysAlisPro 1.171.42.93a (Rigaku OD, 2023)
;
_computing_data_collection
;
CrysAlisPro 1.171.42.93a (Rigaku OD, 2023)
;
_computing_data_reduction
;
CrysAlisPro 1.171.42.93a (Rigaku OD, 2023)
;
_computing_molecular_graphics
;
Olex2 1.5-ac5-024 (Dolomanov <i>et al.</i>,  2009)
;
_computing_publication_material
;
Olex2 1.5-ac5-024 (Dolomanov <i>et al.</i>,  2009)
;
_computing_structure_refinement
;
<i>SHELXL2018/3</i> (Sheldrick, 2015b)
;
_computing_structure_solution
;
<i>SHELXT</i>  (Sheldrick, 2015a)
;
_diffrn_ambient_temperature 173(2)
_diffrn_detector 'Hybrid Pixel Array Detector'
_diffrn_detector_area_resol_mean 10.0000
_diffrn_measured_fraction_theta_full 0.997
_diffrn_measured_fraction_theta_max 0.936
_diffrn_measurement_device 'four-circle diffractometer'
_diffrn_measurement_device_type 'ROD, Synergy Custom system, HyPix-Arc 150'
_diffrn_measurement_method '\w scans'
_diffrn_radiation_monochromator mirror
_diffrn_radiation_probe x-ray
_diffrn_radiation_type 'Cu K\a'
_diffrn_radiation_wavelength 1.54184
_diffrn_reflns_av_R_equivalents 0.0270
_diffrn_reflns_av_unetI/netI 0.0258
_diffrn_reflns_limit_h_max 35
_diffrn_reflns_limit_h_min -34
_diffrn_reflns_limit_k_max 11
_diffrn_reflns_limit_k_min -13
_diffrn_reflns_limit_l_max 34
_diffrn_reflns_limit_l_min -34
_diffrn_reflns_number 26357
_diffrn_reflns_theta_full 67.684
_diffrn_reflns_theta_max 76.133
_diffrn_reflns_theta_min 3.321
_diffrn_source 'Rotating-anode X-ray tube'
_exptl_absorpt_coefficient_mu 1.510
_exptl_absorpt_correction_T_max 1.00000
_exptl_absorpt_correction_T_min 0.65151
_exptl_absorpt_correction_type multi-scan
_exptl_absorpt_process_details
;
(CrysAlisPro; Rigaku OD, 2023)
;
_exptl_crystal_colour 'clear colourless'
_exptl_crystal_density_diffrn 1.168
_exptl_crystal_description block
_exptl_crystal_F_000 3032
_exptl_crystal_size_max 0.2
_exptl_crystal_size_mid 0.2
_exptl_crystal_size_min 0.17
_refine_diff_density_max 0.927
_refine_diff_density_min -0.252
_refine_ls_extinction_coef 0.00059(7)
_refine_ls_extinction_expression Fc^*^=kFc[1+0.001xFc^2^\l^3^/sin(2\q)]^-1/4^
_refine_ls_extinction_method
;
<i>SHELXL2018/3</i> (Sheldrick, 2015b)
;
_refine_ls_goodness_of_fit_ref 1.091
_refine_ls_hydrogen_treatment constr
_refine_ls_matrix_type full
_refine_ls_number_parameters 492
_refine_ls_number_reflns 8118
_refine_ls_number_restraints 560
_refine_ls_restrained_S_all 1.084
_refine_ls_R_factor_all 0.0757
_refine_ls_R_factor_gt 0.0677
_refine_ls_shift/su_max 0.001
_refine_ls_shift/su_mean 0.000
_refine_ls_structure_factor_coef Fsqd
_refine_ls_weighting_details 'w=1/[\s^2^(Fo^2^)+(0.1597P)^2^+0.3431P] where P=(Fo^2^+2Fc^2^)/3'
_refine_ls_weighting_scheme calc
_refine_ls_wR_factor_gt 0.2064
_refine_ls_wR_factor_ref 0.2179
_reflns_number_gt 6592
_reflns_number_total 8118
_reflns_threshold_expression 'I > 2\s(I)'
_cod_data_source_file tx2086.cif
_cod_data_source_block 2
_cod_depositor_comments 'Adding full bibliography for 2023154--2023155.cif.'
_cod_database_code 2023155
_shelx_space_group_comment
;
The symmetry employed for this shelxl refinement is uniquely defined
by the following loop, which should always be used as a source of
symmetry information in preference to the above space-group names.
They are only intended as comments.
;
_shelx_estimated_absorpt_t_min 0.752
_shelx_estimated_absorpt_t_max 0.783

loop_
_space_group_symop_operation_xyz
'x, y, z'
'-x, y, -z+1/2'
'x+1/2, y+1/2, z'
'-x+1/2, y+1/2, -z+1/2'
'-x, -y, -z'
'x, -y, z-1/2'
'-x+1/2, -y+1/2, -z'
'x+1/2, -y+1/2, z-1/2'

loop_
_atom_site_type_symbol
_atom_site_label
_atom_site_fract_x
_atom_site_fract_y
_atom_site_fract_z
_atom_site_U_iso_or_equiv
_atom_site_adp_type
_atom_site_calc_flag
_atom_site_occupancy
_atom_site_disorder_assembly
_atom_site_disorder_group
S S1 0.26724(2) 1.02257(5) 0.46586(2) 0.0607(2) Uani d 1 . .
O O1 0.29327(7) 0.67587(14) 0.40917(7) 0.0681(4) Uani d 1 . .
N N1 0.30301(7) 0.87957(16) 0.40907(7) 0.0550(4) Uani d 1 . .
N N2 0.18973(8) 0.9065(2) 0.47392(8) 0.0682(5) Uani d 1 . .
N N3 0.17476(8) 1.01209(17) 0.28666(7) 0.0651(5) Uani d 1 . .
H H3 0.154615 0.980900 0.258841 0.078 Uiso calc 1 . .
C C1 0.28198(8) 1.00078(19) 0.40921(8) 0.0526(5) Uani d 1 . .
H H1 0.308920 1.058872 0.411199 0.063 Uiso calc 1 . .
C C2 0.27894(9) 0.77749(19) 0.41489(8) 0.0551(5) Uani d 1 . .
C C3 0.23430(8) 0.7943(2) 0.43077(8) 0.0570(5) Uani d 1 . .
C C4 0.22659(8) 0.8966(2) 0.45517(8) 0.0563(5) Uani d 1 . .
C C5 0.15820(11) 0.8124(3) 0.46694(12) 0.0790(7) Uani d 1 . .
H H5 0.132288 0.817730 0.479478 0.095 Uiso calc 1 . .
C C6 0.16178(11) 0.7077(3) 0.44220(12) 0.0819(8) Uani d 1 . .
H H6 0.138430 0.645049 0.437607 0.098 Uiso calc 1 . .
C C7 0.20094(10) 0.6979(2) 0.42435(10) 0.0699(6) Uani d 1 . .
H H7 0.204796 0.627491 0.408270 0.084 Uiso calc 1 . .
C C8 0.34927(8) 0.87271(19) 0.39858(8) 0.0540(5) Uani d 1 . .
C C9 0.34817(11) 0.9027(2) 0.35146(9) 0.0679(6) Uani d 1 . .
H H9 0.317518 0.921538 0.325509 0.081 Uiso calc 1 . .
C C10 0.39417(13) 0.9043(3) 0.34361(11) 0.0783(7) Uani d 1 . .
H H10 0.394180 0.923974 0.312100 0.094 Uiso calc 1 . .
C C11 0.43956(11) 0.8768(2) 0.38238(12) 0.0758(7) Uani d 1 . .
H H11 0.470041 0.878957 0.377004 0.091 Uiso calc 1 . .
C C12 0.43979(11) 0.8469(3) 0.42784(12) 0.0799(7) Uani d 1 . .
H H12 0.470460 0.827601 0.453652 0.096 Uiso calc 1 . .
C C13 0.39456(9) 0.8446(2) 0.43673(10) 0.0670(6) Uani d 1 . .
H H13 0.395056 0.824079 0.468345 0.080 Uiso calc 1 . .
C C14 0.23751(8) 1.02915(18) 0.36249(8) 0.0514(5) Uani d 1 . .
C C15 0.21385(9) 0.9531(2) 0.32312(8) 0.0587(5) Uani d 1 . .
H H15 0.222979 0.872738 0.321317 0.070 Uiso calc 1 . .
C C16 0.17313(10) 1.1292(2) 0.30193(9) 0.0612(5) Uani d 1 . .
C C17 0.14068(13) 1.2233(3) 0.27683(11) 0.0810(8) Uani d 1 . .
H H17 0.114825 1.211520 0.245580 0.097 Uiso calc 1 . .
C C18 0.14847(15) 1.3332(3) 0.30004(13) 0.0939(10) Uani d 1 . .
H H18 0.127790 1.398271 0.284149 0.113 Uiso calc 1 . .
C C19 0.18725(15) 1.3503(2) 0.34765(12) 0.0860(9) Uani d 1 . .
H H19 0.191610 1.426651 0.362375 0.103 Uiso calc 1 . .
C C20 0.21896(11) 1.2571(2) 0.37311(9) 0.0649(6) Uani d 1 . .
H H20 0.244057 1.269320 0.404791 0.078 Uiso calc 1 . .
C C21 0.21210(9) 1.14314(18) 0.34960(8) 0.0533(5) Uani d 1 . .
S S2 0.53208(2) 0.80892(5) 0.57938(2) 0.0617(2) Uani d 1 . .
O O2 0.60256(8) 0.53259(16) 0.68886(7) 0.0789(6) Uani d 1 . .
N N4 0.61311(8) 0.70766(16) 0.65308(6) 0.0579(5) Uani d 1 . .
N N5 0.46962(7) 0.6310(2) 0.53623(8) 0.0701(5) Uani d 1 . .
N N6 0.66329(8) 0.6096(2) 0.53522(9) 0.0724(6) Uani d 1 . .
H H6A 0.681683 0.551779 0.530967 0.087 Uiso calc 1 . .
C C22 0.60106(8) 0.78069(19) 0.60738(7) 0.0535(5) Uani d 1 . .
H H22 0.617659 0.859538 0.617745 0.064 Uiso calc 1 . .
C C23 0.58928(9) 0.6000(2) 0.65250(8) 0.0590(5) Uani d 1 . .
C C24 0.54443(8) 0.5693(2) 0.60636(8) 0.0566(5) Uani d 1 . .
C C25 0.51395(8) 0.6560(2) 0.57346(8) 0.0558(5) Uani d 1 . .
C C26 0.45593(10) 0.5135(3) 0.53047(11) 0.0796(8) Uani d 1 . .
H H26 0.425467 0.493622 0.504472 0.095 Uiso calc 1 . .
C C27 0.48337(11) 0.4214(3) 0.55987(11) 0.0812(8) Uani d 1 . .
H H27 0.471970 0.341705 0.553716 0.097 Uiso calc 1 . .
C C28 0.52867(10) 0.4490(2) 0.59919(10) 0.0696(6) Uani d 1 . .
H H28 0.548071 0.388435 0.620286 0.084 Uiso calc 1 . .
C C29 0.64864(9) 0.7565(2) 0.69909(8) 0.0603(6) Uani d 1 . .
C C30 0.62963(12) 0.7931(2) 0.73587(10) 0.0736(7) Uani d 1 . .
H H30 0.595434 0.781919 0.730879 0.088 Uiso calc 1 . .
C C31 0.66289(15) 0.8460(3) 0.77949(10) 0.0847(8) Uani d 1 . .
H H31 0.651188 0.868089 0.804590 0.102 Uiso calc 1 . .
C C32 0.71196(15) 0.8660(3) 0.78611(11) 0.0872(9) Uani d 1 . .
H H32 0.733482 0.904643 0.815103 0.105 Uiso calc 1 . .
C C33 0.73048(14) 0.8301(3) 0.75058(13) 0.0976(10) Uani d 1 . .
H H33 0.764686 0.842240 0.755844 0.117 Uiso calc 1 . .
C C34 0.69784(12) 0.7750(3) 0.70623(10) 0.0830(8) Uani d 1 . .
H H34 0.710222 0.751269 0.681804 0.100 Uiso calc 1 . .
C C35 0.62190(8) 0.7274(2) 0.57069(8) 0.0540(5) Uani d 1 . .
C C36 0.65085(9) 0.6248(2) 0.57640(9) 0.0627(6) Uani d 1 . .
H H36 0.660523 0.573444 0.604098 0.075 Uiso calc 1 . .
C C37 0.64177(9) 0.7015(3) 0.50155(9) 0.0671(6) Uani d 1 . .
C C38 0.64240(12) 0.7204(3) 0.45374(11) 0.0857(8) Uani d 1 . .
H H38 0.659817 0.668545 0.440134 0.103 Uiso calc 1 . .
C C39 0.61610(14) 0.8191(4) 0.42777(12) 0.0997(10) Uani d 1 . .
H H39 0.616231 0.834870 0.395984 0.120 Uiso calc 1 . .
C C40 0.58901(13) 0.8970(3) 0.44741(11) 0.0864(8) Uani d 1 . .
H H40 0.570973 0.962260 0.428514 0.104 Uiso calc 1 . .
C C41 0.58924(10) 0.8765(2) 0.49478(9) 0.0682(6) Uani d 1 . .
H H41 0.571843 0.928847 0.508220 0.082 Uiso calc 1 . .
C C42 0.61552(8) 0.7774(2) 0.52264(8) 0.0570(5) Uani d 1 . .
O O3 0.435729 0.497409 0.668991 0.203(7) Uani d 0.25 A 3
O O4 0.474029 0.693590 0.701120 0.222(8) Uani d 0.25 B 2
O O6 0.420529 0.560530 0.655540 0.175(6) Uani d 0.25 C 1
O O5 0.500000 0.050190 0.750000 0.231(12) Uani d 0.25 D 3

loop_
_atom_site_aniso_label
_atom_site_aniso_U_11
_atom_site_aniso_U_22
_atom_site_aniso_U_33
_atom_site_aniso_U_12
_atom_site_aniso_U_13
_atom_site_aniso_U_23
S1 0.0596(4) 0.0634(4) 0.0523(3) -0.0050(2) 0.0130(2) -0.0096(2)
O1 0.0792(11) 0.0544(9) 0.0689(10) -0.0008(8) 0.0255(9) -0.0055(7)
N1 0.0507(10) 0.0517(9) 0.0593(10) -0.0003(7) 0.0169(8) 0.0002(8)
N2 0.0568(11) 0.0810(13) 0.0657(11) 0.0064(10) 0.0217(9) 0.0143(10)
N3 0.0691(12) 0.0567(10) 0.0541(10) -0.0052(9) 0.0053(9) -0.0016(8)
C1 0.0479(11) 0.0505(10) 0.0551(11) -0.0069(8) 0.0145(9) -0.0044(9)
C2 0.0559(12) 0.0529(11) 0.0485(10) -0.0029(9) 0.0101(9) -0.0025(9)
C3 0.0501(11) 0.0606(12) 0.0516(11) -0.0046(9) 0.0089(9) 0.0029(9)
C4 0.0494(11) 0.0639(12) 0.0477(10) 0.0010(9) 0.0092(8) 0.0060(9)
C5 0.0585(14) 0.0924(19) 0.0853(18) 0.0063(13) 0.0260(13) 0.0249(15)
C6 0.0577(14) 0.0852(18) 0.0928(19) -0.0136(13) 0.0165(13) 0.0217(15)
C7 0.0657(14) 0.0644(14) 0.0688(14) -0.0113(11) 0.0129(11) 0.0072(11)
C8 0.0540(11) 0.0495(10) 0.0566(11) -0.0006(9) 0.0183(9) -0.0026(9)
C9 0.0726(15) 0.0703(14) 0.0599(13) 0.0040(12) 0.0238(11) -0.0010(11)
C10 0.0999(19) 0.0736(15) 0.0756(15) -0.0018(14) 0.0489(14) -0.0050(13)
C11 0.0685(15) 0.0715(15) 0.0983(18) 0.0020(12) 0.0436(14) -0.0098(13)
C12 0.0576(14) 0.0897(19) 0.0889(18) 0.0108(13) 0.0236(13) -0.0037(15)
C13 0.0573(13) 0.0782(15) 0.0621(13) 0.0048(11) 0.0184(10) 0.0021(11)
C14 0.0523(11) 0.0464(10) 0.0516(10) -0.0042(8) 0.0149(9) 0.0013(8)
C15 0.0634(13) 0.0461(10) 0.0577(12) -0.0026(9) 0.0124(10) -0.0031(9)
C16 0.0668(14) 0.0544(12) 0.0571(12) -0.0005(10) 0.0168(10) 0.0063(9)
C17 0.091(2) 0.0725(16) 0.0681(15) 0.0140(14) 0.0166(14) 0.0171(12)
C18 0.126(3) 0.0602(15) 0.0856(19) 0.0237(17) 0.0287(18) 0.0215(14)
C19 0.130(3) 0.0457(12) 0.0895(19) 0.0061(14) 0.0501(19) 0.0036(12)
C20 0.0849(17) 0.0483(11) 0.0652(13) -0.0093(11) 0.0322(12) -0.0015(10)
C21 0.0590(12) 0.0462(10) 0.0560(11) -0.0059(9) 0.0229(9) 0.0012(8)
S2 0.0612(4) 0.0578(3) 0.0657(4) 0.0043(2) 0.0234(3) 0.0001(2)
O2 0.0867(13) 0.0657(10) 0.0587(9) -0.0204(9) -0.0021(9) 0.0080(8)
N4 0.0648(11) 0.0555(10) 0.0444(8) -0.0153(8) 0.0100(8) -0.0063(7)
N5 0.0468(10) 0.0849(14) 0.0693(12) -0.0012(9) 0.0111(9) -0.0054(10)
N6 0.0487(10) 0.0872(14) 0.0779(13) -0.0076(10) 0.0200(9) -0.0315(11)
C22 0.0580(12) 0.0528(11) 0.0454(10) -0.0100(9) 0.0144(9) -0.0081(8)
C23 0.0604(13) 0.0559(11) 0.0509(11) -0.0120(10) 0.0093(9) -0.0062(9)
C24 0.0514(11) 0.0574(11) 0.0533(11) -0.0089(9) 0.0108(9) -0.0079(9)
C25 0.0470(11) 0.0649(12) 0.0531(11) -0.0014(9) 0.0157(9) -0.0067(9)
C26 0.0504(13) 0.0942(19) 0.0770(17) -0.0174(13) 0.0041(12) -0.0155(14)
C27 0.0620(15) 0.0706(15) 0.0933(19) -0.0201(13) 0.0088(13) -0.0215(14)
C28 0.0621(14) 0.0581(12) 0.0735(15) -0.0118(11) 0.0078(11) -0.0079(11)
C29 0.0691(14) 0.0546(12) 0.0462(10) -0.0156(10) 0.0087(9) -0.0064(9)
C30 0.0821(17) 0.0706(15) 0.0602(13) 0.0044(13) 0.0175(12) -0.0113(11)
C31 0.116(2) 0.0689(16) 0.0579(14) 0.0003(16) 0.0200(15) -0.0152(12)
C32 0.115(2) 0.0640(15) 0.0599(14) -0.0278(15) 0.0061(15) -0.0065(12)
C33 0.084(2) 0.114(3) 0.0811(19) -0.0478(19) 0.0149(15) -0.0072(17)
C34 0.0751(17) 0.111(2) 0.0605(14) -0.0343(16) 0.0224(12) -0.0107(14)
C35 0.0450(10) 0.0602(12) 0.0512(10) -0.0135(9) 0.0116(8) -0.0146(9)
C36 0.0482(11) 0.0699(14) 0.0628(12) -0.0092(10) 0.0123(10) -0.0151(10)
C37 0.0498(12) 0.0871(16) 0.0625(13) -0.0246(11) 0.0190(10) -0.0252(12)
C38 0.0764(17) 0.118(2) 0.0719(15) -0.0254(16) 0.0384(14) -0.0273(15)
C39 0.097(2) 0.139(3) 0.0708(16) -0.0375(19) 0.0406(16) -0.0105(17)
C40 0.091(2) 0.097(2) 0.0706(16) -0.0297(16) 0.0293(15) 0.0030(15)
C41 0.0668(14) 0.0730(15) 0.0626(13) -0.0222(12) 0.0217(11) -0.0049(11)
C42 0.0508(11) 0.0656(12) 0.0523(10) -0.0211(10) 0.0165(9) -0.0158(9)
O3 0.205(10) 0.219(11) 0.213(11) -0.027(8) 0.108(8) 0.011(8)
O4 0.231(12) 0.216(11) 0.203(11) 0.018(9) 0.062(9) 0.024(8)
O6 0.181(9) 0.184(9) 0.166(9) 0.024(8) 0.071(7) 0.047(7)
O5 0.211(15) 0.237(15) 0.240(15) 0.000 0.081(10) 0.000

loop_
_atom_type_symbol
_atom_type_description
_atom_type_scat_dispersion_real
_atom_type_scat_dispersion_imag
_atom_type_scat_source
C C 0.0181 0.0091 'International Tables Vol C Tables 4.2.6.8 and 6.1.1.4'
H H 0.0000 0.0000 'International Tables Vol C Tables 4.2.6.8 and 6.1.1.4'
N N 0.0311 0.0180 'International Tables Vol C Tables 4.2.6.8 and 6.1.1.4'
O O 0.0492 0.0322 'International Tables Vol C Tables 4.2.6.8 and 6.1.1.4'
S S 0.3331 0.5567 'International Tables Vol C Tables 4.2.6.8 and 6.1.1.4'

loop_
_geom_angle_atom_site_label_1
_geom_angle_atom_site_label_2
_geom_angle_atom_site_label_3
_geom_angle_site_symmetry_1
_geom_angle_site_symmetry_3
_geom_angle
_geom_angle_publ_flag
C4 S1 C1 . . 95.25(10) ?
C2 N1 C1 . . 122.35(18) ?
C2 N1 C8 . . 120.96(17) ?
C8 N1 C1 . . 116.54(16) ?
C5 N2 C4 . . 116.8(2) ?
C15 N3 C16 . . 108.53(19) ?
N1 C1 S1 . . 110.37(14) ?
N1 C1 C14 . . 113.36(17) ?
C14 C1 S1 . . 112.06(15) ?
O1 C2 N1 . . 122.5(2) ?
O1 C2 C3 . . 120.7(2) ?
N1 C2 C3 . . 116.73(19) ?
C4 C3 C2 . . 124.1(2) ?
C7 C3 C2 . . 118.0(2) ?
C7 C3 C4 . . 117.6(2) ?
N2 C4 S1 . . 114.87(18) ?
N2 C4 C3 . . 124.0(2) ?
C3 C4 S1 . . 121.08(17) ?
N2 C5 C6 . . 123.8(3) ?
C5 C6 C7 . . 118.6(3) ?
C6 C7 C3 . . 119.1(3) ?
C9 C8 N1 . . 119.9(2) ?
C13 C8 N1 . . 119.4(2) ?
C13 C8 C9 . . 120.5(2) ?
C8 C9 C10 . . 118.6(2) ?
C11 C10 C9 . . 120.4(3) ?
C12 C11 C10 . . 120.2(3) ?
C11 C12 C13 . . 120.7(3) ?
C8 C13 C12 . . 119.6(2) ?
C15 C14 C1 . . 127.15(19) ?
C15 C14 C21 . . 106.50(19) ?
C21 C14 C1 . . 126.33(19) ?
C14 C15 N3 . . 110.2(2) ?
N3 C16 C17 . . 129.1(2) ?
N3 C16 C21 . . 107.8(2) ?
C17 C16 C21 . . 123.0(2) ?
C18 C17 C16 . . 117.1(3) ?
C17 C18 C19 . . 121.2(3) ?
C20 C19 C18 . . 122.0(3) ?
C19 C20 C21 . . 117.8(3) ?
C16 C21 C14 . . 106.90(19) ?
C20 C21 C14 . . 134.3(2) ?
C20 C21 C16 . . 118.8(2) ?
C25 S2 C22 . . 95.91(10) ?
C23 N4 C22 . . 121.32(17) ?
C23 N4 C29 . . 120.80(18) ?
C29 N4 C22 . . 117.79(17) ?
C25 N5 C26 . . 116.0(2) ?
C36 N6 C37 . . 109.2(2) ?
N4 C22 S2 . . 109.75(15) ?
N4 C22 C35 . . 112.98(19) ?
C35 C22 S2 . . 112.90(14) ?
O2 C23 N4 . . 121.9(2) ?
O2 C23 C24 . . 120.6(2) ?
N4 C23 C24 . . 117.4(2) ?
C25 C24 C23 . . 123.5(2) ?
C28 C24 C23 . . 117.8(2) ?
C28 C24 C25 . . 118.2(2) ?
N5 C25 S2 . . 115.41(18) ?
N5 C25 C24 . . 123.9(2) ?
C24 C25 S2 . . 120.72(16) ?
N5 C26 C27 . . 124.9(2) ?
C26 C27 C28 . . 118.6(3) ?
C27 C28 C24 . . 118.5(2) ?
C30 C29 N4 . . 117.8(2) ?
C34 C29 N4 . . 121.8(2) ?
C34 C29 C30 . . 120.3(2) ?
C31 C30 C29 . . 118.6(3) ?
C32 C31 C30 . . 120.8(3) ?
C31 C32 C33 . . 120.6(3) ?
C32 C33 C34 . . 119.9(3) ?
C29 C34 C33 . . 119.8(3) ?
C36 C35 C22 . . 127.7(2) ?
C36 C35 C42 . . 106.7(2) ?
C42 C35 C22 . . 125.6(2) ?
N6 C36 C35 . . 109.5(2) ?
N6 C37 C38 . . 129.5(3) ?
N6 C37 C42 . . 107.7(2) ?
C38 C37 C42 . . 122.8(3) ?
C39 C38 C37 . . 116.7(3) ?
C38 C39 C40 . . 122.4(3) ?
C41 C40 C39 . . 119.7(3) ?
C40 C41 C42 . . 120.0(3) ?
C37 C42 C35 . . 106.9(2) ?
C41 C42 C35 . . 134.6(2) ?
C41 C42 C37 . . 118.5(2) ?

loop_
_geom_bond_atom_site_label_1
_geom_bond_atom_site_label_2
_geom_bond_site_symmetry_2
_geom_bond_distance
_geom_bond_publ_flag
S1 C1 . 1.838(2) ?
S1 C4 . 1.755(2) ?
O1 C2 . 1.223(3) ?
N1 C1 . 1.464(3) ?
N1 C2 . 1.357(3) ?
N1 C8 . 1.448(3) ?
N2 C4 . 1.343(3) ?
N2 C5 . 1.333(4) ?
N3 C15 . 1.369(3) ?
N3 C16 . 1.371(3) ?
C1 C14 . 1.488(3) ?
C2 C3 . 1.504(3) ?
C3 C4 . 1.387(3) ?
C3 C7 . 1.387(3) ?
C5 C6 . 1.379(5) ?
C6 C7 . 1.386(4) ?
C8 C9 . 1.381(3) ?
C8 C13 . 1.372(3) ?
C9 C10 . 1.399(4) ?
C10 C11 . 1.381(4) ?
C11 C12 . 1.343(4) ?
C12 C13 . 1.393(4) ?
C14 C15 . 1.365(3) ?
C14 C21 . 1.426(3) ?
C16 C17 . 1.394(3) ?
C16 C21 . 1.407(3) ?
C17 C18 . 1.361(4) ?
C18 C19 . 1.408(5) ?
C19 C20 . 1.379(4) ?
C20 C21 . 1.406(3) ?
S2 C22 . 1.835(2) ?
S2 C25 . 1.753(2) ?
O2 C23 . 1.220(3) ?
N4 C22 . 1.467(3) ?
N4 C23 . 1.362(3) ?
N4 C29 . 1.432(3) ?
N5 C25 . 1.336(3) ?
N5 C26 . 1.345(4) ?
N6 C36 . 1.363(3) ?
N6 C37 . 1.375(4) ?
C22 C35 . 1.504(3) ?
C23 C24 . 1.489(3) ?
C24 C25 . 1.392(3) ?
C24 C28 . 1.391(3) ?
C26 C27 . 1.362(4) ?
C27 C28 . 1.387(3) ?
C29 C30 . 1.410(4) ?
C29 C34 . 1.342(4) ?
C30 C31 . 1.382(4) ?
C31 C32 . 1.345(5) ?
C32 C33 . 1.367(5) ?
C33 C34 . 1.401(4) ?
C35 C36 . 1.370(3) ?
C35 C42 . 1.432(3) ?
C37 C38 . 1.394(4) ?
C37 C42 . 1.397(3) ?
C38 C39 . 1.370(5) ?
C39 C40 . 1.402(5) ?
C40 C41 . 1.375(4) ?
C41 C42 . 1.394(4) ?

loop_
_geom_hbond_atom_site_label_D
_geom_hbond_atom_site_label_H
_geom_hbond_atom_site_label_A
_geom_hbond_site_symmetry_A
_geom_hbond_distance_DH
_geom_hbond_distance_HA
_geom_hbond_distance_DA
_geom_hbond_angle_DHA
_geom_hbond_publ_flag
N3 H3 O2 8_465 0.86 2.00 2.828(3) 160.7 yes
C26 H26 N6 5_666 0.93 2.60 3.463(3) 155.1 yes
